data_7029982
loop_
_publ_author_name
'Kundu, Tanaya'
'Schweinfurth, David'
'Sarkar, Biprajit'
'Mondal, Tapan Kumar'
'Fiedler, Jan'
'Mobin, Shaikh M.'
'Puranik, Vedavati G.'
'Kaim, Wolfgang'
'Lahiri, Goutam Kumar'

_publ_section_title
;
 Strong metal-metal coupling in mixed-valent intermediates
 [Cl(L)Ru(\m-tppz)Ru(L)Cl]+, L = \b-diketonato ligands, tppz =
 2,3,5,6-tetrakis(2-pyridyl)pyrazine.
;
_journal_issue 43
_journal_name_full 'Dalton transactions (Cambridge, England : 2003)'
_journal_page_first 13429
_journal_page_last 13440
_journal_paper_doi 10.1039/c2dt31763j
_journal_volume 41
_journal_year 2012
_chemical_formula_moiety 'C38 H38 Cl2 N6 O4 Ru2.CH2Cl2.CH3CH2OH.2H2O'
_chemical_formula_sum 'C41 H50 Cl4 N6 O7 Ru2'
_chemical_formula_weight 1082.81
_chemical_name_common 'ruthenium complexes'
_chemical_name_systematic
;
?
;
_space_group_IT_number 2
_symmetry_cell_setting triclinic
_symmetry_space_group_name_Hall '-P 1'
_symmetry_space_group_name_H-M 'P -1'
_atom_sites_solution_hydrogens geom
_atom_sites_solution_primary direct
_atom_sites_solution_secondary difmap
_audit_creation_method SHELXL-97
_cell_angle_alpha 107.566(7)
_cell_angle_beta 95.731(6)
_cell_angle_gamma 106.692(7)
_cell_formula_units_Z 2
_cell_length_a 12.810(1)
_cell_length_b 13.387(1)
_cell_length_c 14.811(1)
_cell_measurement_reflns_used 6908
_cell_measurement_temperature 150(2)
_cell_measurement_theta_max 32.8137
_cell_measurement_theta_min 3.2956
_cell_volume 2270.5(3)
_computing_cell_refinement 'CrysAlisPro,Oxford,Version 1.171.33.42'
_computing_data_collection 'CrysAlisPro,Oxford,Version 1.171.33.42'
_computing_data_reduction 'CrysAlisPro,Oxford,Version 1.171.33.42'
_computing_molecular_graphics 'Bruker SHELXTL and PLATON'
_computing_publication_material 'Bruker SHELXTL'
_computing_structure_refinement 'SHELXL-97 (Sheldrick, 2008)'
_computing_structure_solution 'SHELXS-97 (Sheldrick, 2008)'
_diffrn_ambient_temperature 150(2)
_diffrn_detector_area_resol_mean 15.9948
_diffrn_measured_fraction_theta_full 0.998
_diffrn_measured_fraction_theta_max 0.998
_diffrn_measurement_device_type 'CrysAlisPro, Oxford Diffraction'
_diffrn_measurement_method '\f and \w scans'
_diffrn_radiation_monochromator graphite
_diffrn_radiation_source 'fine-focus sealed tube'
_diffrn_radiation_type MoK\a
_diffrn_radiation_wavelength 0.71073
_diffrn_reflns_av_R_equivalents 0.0435
_diffrn_reflns_av_sigmaI/netI 0.0739
_diffrn_reflns_limit_h_max 8
_diffrn_reflns_limit_h_min -15
_diffrn_reflns_limit_k_max 15
_diffrn_reflns_limit_k_min -15
_diffrn_reflns_limit_l_max 17
_diffrn_reflns_limit_l_min -16
_diffrn_reflns_number 17236
_diffrn_reflns_theta_full 25.00
_diffrn_reflns_theta_max 25.00
_diffrn_reflns_theta_min 3.29
_exptl_absorpt_coefficient_mu 0.955
_exptl_absorpt_correction_T_max 0.8469
_exptl_absorpt_correction_T_min 0.7759
_exptl_absorpt_correction_type multi-scan
_exptl_absorpt_process_details 'CrysAlisPro, Oxford Diffraction'
_exptl_crystal_colour brown
_exptl_crystal_density_diffrn 1.584
_exptl_crystal_density_method 'not measured'
_exptl_crystal_description rectangular
_exptl_crystal_F_000 1100
_exptl_crystal_size_max 0.28
_exptl_crystal_size_mid 0.23
_exptl_crystal_size_min 0.18
_refine_diff_density_max 1.470
_refine_diff_density_min -0.657
_refine_diff_density_rms 0.117
_refine_ls_extinction_method none
_refine_ls_goodness_of_fit_ref 1.007
_refine_ls_hydrogen_treatment riding
_refine_ls_matrix_type full
_refine_ls_number_parameters 580
_refine_ls_number_reflns 7978
_refine_ls_number_restraints 20
_refine_ls_restrained_S_all 1.008
_refine_ls_R_factor_all 0.0835
_refine_ls_R_factor_gt 0.0537
_refine_ls_shift/su_max 0.045
_refine_ls_shift/su_mean 0.001
_refine_ls_structure_factor_coef Fsqd
_refine_ls_weighting_details 'calc w=1/[\s^2^(Fo^2^)+(0.0834P)^2^+0.0000P] where P=(Fo^2^+2Fc^2^)/3'
_refine_ls_weighting_scheme calc
_refine_ls_wR_factor_gt 0.1321
_refine_ls_wR_factor_ref 0.1420
_reflns_number_gt 5743
_reflns_number_total 7978
_reflns_threshold_expression >2sigma(I)
_cod_data_source_file c2dt31763j.txt
_cod_data_source_block 5
_cod_depositor_comments
;
The following automatic conversions were performed:

'_symmetry_cell_setting' value 'Triclinic' changed to 'triclinic'
according to
/usr/data/users/saulius/automatic-downloads/retrospective/RSC/lib/dictionaries/cif_core.dic
dictionary named 'cif_core.dic' version 2.4.2 from 2011-04-26.

Automatic conversion script
Id: cif_fix_values 2281 2013-09-26 08:29:07Z andrius 
;
_cod_original_cell_volume 2270.6(3)
_cod_original_sg_symbol_H-M P-1
_cod_database_code 7029982

loop_
_symmetry_equiv_pos_as_xyz
'x, y, z'
'-x, -y, -z'

loop_
_atom_site_label
_atom_site_type_symbol
_atom_site_fract_x
_atom_site_fract_y
_atom_site_fract_z
_atom_site_U_iso_or_equiv
_atom_site_adp_type
_atom_site_occupancy
_atom_site_symmetry_multiplicity
_atom_site_calc_flag
_atom_site_refinement_flags
_atom_site_disorder_assembly
_atom_site_disorder_group
Ru1 Ru 0.47922(4) 0.74590(4) 0.76856(3) 0.02152(15) Uani 1 1 d . . .
Ru2 Ru 0.17353(4) 0.74635(4) 0.39052(3) 0.02576(16) Uani 1 1 d . . .
Cl1 Cl 0.31216(13) 0.70639(14) 0.82902(11) 0.0366(4) Uani 1 1 d . . .
Cl2 Cl 0.31032(14) 0.70294(14) 0.30097(12) 0.0402(4) Uani 1 1 d . . .
O1 O 0.6262(3) 0.7769(3) 0.7234(3) 0.0252(9) Uani 1 1 d . . .
O2 O 0.5595(3) 0.7373(3) 0.8918(3) 0.0302(10) Uani 1 1 d . . .
O3 O 0.0809(4) 0.7448(5) 0.2684(3) 0.0519(14) Uani 1 1 d . A .
O4 O 0.0577(3) 0.7866(3) 0.4646(3) 0.0313(10) Uani 1 1 d . A .
N1 N 0.4405(4) 0.5845(4) 0.6810(4) 0.0256(11) Uani 1 1 d . . .
N2 N 0.3938(4) 0.7496(4) 0.6562(3) 0.0208(10) Uani 1 1 d . . .
N3 N 0.4974(4) 0.9114(4) 0.8118(3) 0.0263(11) Uani 1 1 d . . .
N4 N 0.1040(4) 0.5848(4) 0.3790(3) 0.0271(12) Uani 1 1 d . . .
N5 N 0.2601(4) 0.7492(4) 0.5044(3) 0.0207(10) Uani 1 1 d . . .
N6 N 0.2700(4) 0.9079(4) 0.4418(3) 0.0249(11) Uani 1 1 d . . .
C1 C 0.4905(5) 0.5125(5) 0.6932(5) 0.0334(16) Uani 1 1 d . . .
H1 H 0.5364 0.5297 0.7541 0.040 Uiso 1 1 calc R . .
C2 C 0.4776(6) 0.4147(5) 0.6203(5) 0.0421(18) Uani 1 1 d . . .
H2 H 0.5141 0.3655 0.6310 0.050 Uiso 1 1 calc R . .
C3 C 0.4112(5) 0.3887(5) 0.5318(5) 0.0373(17) Uani 1 1 d . . .
H3 H 0.4015 0.3216 0.4806 0.045 Uiso 1 1 calc R . .
C4 C 0.3593(5) 0.4615(4) 0.5186(4) 0.0261(13) Uani 1 1 d . . .
H4 H 0.3134 0.4448 0.4580 0.031 Uiso 1 1 calc R . .
C5 C 0.3741(5) 0.5594(4) 0.5941(4) 0.0212(12) Uani 1 1 d . . .
C6 C 0.3347(4) 0.6496(4) 0.5843(4) 0.0187(12) Uani 1 1 d . . .
C7 C 0.2550(5) 0.6496(4) 0.5140(4) 0.0222(13) Uani 1 1 d . . .
C8 C 0.3277(5) 0.8492(4) 0.5697(4) 0.0216(12) Uani 1 1 d . . .
C9 C 0.3846(5) 0.8485(4) 0.6549(4) 0.0202(12) Uani 1 1 d . . .
C10 C 0.4364(5) 0.9379(4) 0.7479(4) 0.0237(13) Uani 1 1 d . . .
C11 C 0.4200(5) 1.0411(4) 0.7764(4) 0.0270(14) Uani 1 1 d . . .
H11 H 0.3693 1.0559 0.7351 0.032 Uiso 1 1 calc R . .
C12 C 0.4773(6) 1.1206(5) 0.8640(5) 0.0416(17) Uani 1 1 d . . .
H12 H 0.4713 1.1928 0.8817 0.050 Uiso 1 1 calc R . .
C13 C 0.5432(6) 1.0943(5) 0.9255(5) 0.0442(18) Uani 1 1 d . . .
H13 H 0.5830 1.1480 0.9867 0.053 Uiso 1 1 calc R . .
C14 C 0.5512(6) 0.9903(5) 0.8979(4) 0.0363(16) Uani 1 1 d . . .
H14 H 0.5966 0.9728 0.9415 0.044 Uiso 1 1 calc R . .
C15 C 0.0078(5) 0.5081(5) 0.3217(5) 0.0334(16) Uani 1 1 d . . .
H15 H -0.0287 0.5253 0.2723 0.040 Uiso 1 1 calc R . .
C16 C -0.0398(5) 0.4069(5) 0.3311(5) 0.0388(17) Uani 1 1 d . . .
H16 H -0.1078 0.3560 0.2893 0.047 Uiso 1 1 calc R . .
C17 C 0.0123(5) 0.3804(5) 0.4018(5) 0.0352(16) Uani 1 1 d . . .
H17 H -0.0196 0.3109 0.4098 0.042 Uiso 1 1 calc R . .
C18 C 0.1113(5) 0.4557(5) 0.4611(4) 0.0278(14) Uani 1 1 d . . .
H18 H 0.1479 0.4386 0.5105 0.033 Uiso 1 1 calc R . .
C19 C 0.1574(5) 0.5573(4) 0.4482(4) 0.0232(13) Uani 1 1 d . . .
C20 C 0.2830(6) 0.9805(5) 0.3934(5) 0.0317(15) Uani 1 1 d . . .
H20 H 0.2344 0.9590 0.3329 0.038 Uiso 1 1 calc R . .
C21 C 0.3626(6) 1.0828(5) 0.4276(5) 0.0342(16) Uani 1 1 d . . .
H21 H 0.3701 1.1307 0.3909 0.041 Uiso 1 1 calc R . .
C22 C 0.4331(5) 1.1166(5) 0.5168(5) 0.0322(15) Uani 1 1 d . . .
H22 H 0.4877 1.1887 0.5429 0.039 Uiso 1 1 calc R . .
C23 C 0.4223(5) 1.0444(4) 0.5664(4) 0.0262(13) Uani 1 1 d . . .
H23 H 0.4717 1.0653 0.6263 0.031 Uiso 1 1 calc R . .
C24 C 0.3397(5) 0.9406(4) 0.5301(4) 0.0224(13) Uani 1 1 d . . .
C25 C 0.7201(5) 0.7781(5) 0.7675(4) 0.0275(14) Uani 1 1 d . . .
C26 C 0.7403(5) 0.7593(5) 0.8547(5) 0.0350(16) Uani 1 1 d . . .
C27 C 0.6597(5) 0.7391(5) 0.9104(4) 0.0309(15) Uani 1 1 d . . .
C28 C 0.8099(6) 0.8006(6) 0.7133(6) 0.0450(18) Uani 1 1 d . . .
H28A H 0.7777 0.7949 0.6483 0.068 Uiso 1 1 calc R . .
H28B H 0.8483 0.7461 0.7082 0.068 Uiso 1 1 calc R . .
H28C H 0.8630 0.8757 0.7474 0.068 Uiso 1 1 calc R . .
C29 C 0.8546(7) 0.7562(8) 0.8888(6) 0.061(2) Uani 1 1 d . . .
H29A H 0.8726 0.7840 0.9604 0.073 Uiso 1 1 calc R . .
H29B H 0.9109 0.8064 0.8667 0.073 Uiso 1 1 calc R . .
C30 C 0.8615(8) 0.6365(9) 0.8499(7) 0.088(4) Uani 1 1 d . . .
H30A H 0.8050 0.5862 0.8706 0.132 Uiso 1 1 calc R . .
H30B H 0.9356 0.6378 0.8756 0.132 Uiso 1 1 calc R . .
H30C H 0.8482 0.6104 0.7791 0.132 Uiso 1 1 calc R . .
C31 C 0.6881(6) 0.7217(6) 1.0041(5) 0.0411(18) Uani 1 1 d . . .
H31A H 0.7318 0.7933 1.0541 0.062 Uiso 1 1 calc R . .
H31B H 0.7316 0.6714 0.9954 0.062 Uiso 1 1 calc R . .
H31C H 0.6194 0.6892 1.0240 0.062 Uiso 1 1 calc R . .
C32 C -0.0026(7) 0.7786(8) 0.2642(6) 0.068(3) Uani 1 1 d . . .
C33 C -0.0545(6) 0.8155(6) 0.3408(5) 0.0415(17) Uani 1 1 d . A .
C34 C -0.0229(5) 0.8155(5) 0.4337(5) 0.0323(15) Uani 1 1 d . . .
C35 C -0.0206(17) 0.8124(17) 0.1699(14) 0.054(5) Uani 0.50 1 d P A 1
H35A H 0.0519 0.8470 0.1567 0.081 Uiso 0.50 1 calc PR A 1
H35B H -0.0616 0.8651 0.1812 0.081 Uiso 0.50 1 calc PR A 1
H35C H -0.0632 0.7456 0.1142 0.081 Uiso 0.50 1 calc PR A 1
C35' C -0.0681(17) 0.7428(18) 0.1610(13) 0.056(5) Uani 0.50 1 d P A 2
H35D H -0.0950 0.8022 0.1541 0.085 Uiso 0.50 1 calc PR A 2
H35E H -0.1317 0.6751 0.1478 0.085 Uiso 0.50 1 calc PR A 2
H35F H -0.0197 0.7282 0.1151 0.085 Uiso 0.50 1 calc PR A 2
C36 C -0.1589(7) 0.8473(7) 0.3194(7) 0.061(2) Uani 1 1 d . . .
H36A H -0.1618 0.9056 0.3781 0.073 Uiso 1 1 calc R A .
H36B H -0.1511 0.8796 0.2675 0.073 Uiso 1 1 calc R . .
C37 C -0.2654(7) 0.7536(8) 0.2897(8) 0.081(3) Uani 1 1 d . A .
H37A H -0.2600 0.6912 0.2371 0.121 Uiso 1 1 calc R . .
H37B H -0.3256 0.7775 0.2674 0.121 Uiso 1 1 calc R . .
H37C H -0.2812 0.7302 0.3449 0.121 Uiso 1 1 calc R . .
C38 C -0.0826(6) 0.8516(6) 0.5111(5) 0.0458(18) Uani 1 1 d . A .
H38A H -0.0591 0.8318 0.5665 0.069 Uiso 1 1 calc R . .
H38B H -0.1629 0.8145 0.4867 0.069 Uiso 1 1 calc R . .
H38C H -0.0652 0.9323 0.5314 0.069 Uiso 1 1 calc R . .
C39 C 0.1664(13) 0.8863(12) -0.1326(9) 0.098(4) Uani 0.80 1 d PDU B 3
H39A H 0.1186 0.8122 -0.1357 0.118 Uiso 0.80 1 calc PR B 3
H39B H 0.2445 0.8877 -0.1232 0.118 Uiso 0.80 1 calc PR B 3
Cl3 Cl 0.1325(3) 0.9018(3) -0.2447(4) 0.0882(12) Uani 0.80 1 d PDU B 3
Cl4 Cl 0.1526(4) 0.9832(4) -0.0351(4) 0.149(2) Uani 0.80 1 d PDU B 3
C39' C 0.200(3) 0.941(3) -0.086(3) 0.041(9) Uiso 0.20 1 d PDU C 4
H39P H 0.2514 1.0178 -0.0541 0.049 Uiso 0.20 1 calc PR C 4
H39Q H 0.2455 0.8915 -0.0979 0.049 Uiso 0.20 1 calc PR C 4
Cl3' Cl 0.131(4) 0.931(4) -0.199(3) 0.28(3) Uiso 0.20 1 d PDU C 4
Cl4' Cl 0.117(9) 0.907(18) -0.004(8) 1.2(2) Uiso 0.20 1 d PDU C 4
O5 O 0.4356(7) 0.5720(4) 0.0891(6) 0.118(3) Uani 1 1 d . . .
O6 O 0.197(2) 0.4788(14) 0.9104(16) 0.142(11) Uani 0.40 1 d P D 5
O6' O 0.3775(10) 0.5239(8) 0.9283(7) 0.077(3) Uani 0.60 1 d P E 6
O7 O 0.0827(13) 0.5351(12) -0.0266(11) 0.103(5) Uiso 0.50 1 d PD F 7
C40 C 0.163(2) 0.6329(17) 0.0428(17) 0.109(8) Uiso 0.50 1 d PD F 7
H40A H 0.2370 0.6240 0.0437 0.130 Uiso 0.50 1 calc PR F 7
H40B H 0.1456 0.6390 0.1075 0.130 Uiso 0.50 1 calc PR F 7
C41 C 0.170(3) 0.7381(16) 0.027(2) 0.138(11) Uiso 0.50 1 d PD F 7
H41A H 0.2221 0.7512 -0.0157 0.207 Uiso 0.50 1 calc PR F 7
H41B H 0.1959 0.7996 0.0890 0.207 Uiso 0.50 1 calc PR F 7
H41C H 0.0961 0.7333 -0.0034 0.207 Uiso 0.50 1 calc PR F 7
O7' O 0.206(2) 0.7241(18) 0.0794(19) 0.181(10) Uiso 0.50 1 d PD G 8
C40' C 0.1758(17) 0.8041(14) 0.0702(13) 0.066(5) Uiso 0.50 1 d PD G 8
H40C H 0.0943 0.7709 0.0459 0.079 Uiso 0.50 1 calc PR G 8
H40D H 0.2073 0.8193 0.0154 0.079 Uiso 0.50 1 calc PR G 8
C41' C 0.192(2) 0.9115(15) 0.1383(16) 0.108(8) Uiso 0.50 1 d PD G 8
H41D H 0.2560 0.9319 0.1903 0.162 Uiso 0.50 1 calc PR G 8
H41E H 0.1251 0.9100 0.1657 0.162 Uiso 0.50 1 calc PR G 8
H41F H 0.2055 0.9663 0.1056 0.162 Uiso 0.50 1 calc PR G 8

loop_
_atom_site_aniso_label
_atom_site_aniso_U_11
_atom_site_aniso_U_22
_atom_site_aniso_U_33
_atom_site_aniso_U_23
_atom_site_aniso_U_13
_atom_site_aniso_U_12
Ru1 0.0210(3) 0.0243(3) 0.0204(3) 0.0095(2) -0.0008(2) 0.0091(2)
Ru2 0.0264(3) 0.0291(3) 0.0231(3) 0.0089(2) -0.0031(2) 0.0141(2)
Cl1 0.0246(8) 0.0541(10) 0.0309(9) 0.0167(8) 0.0035(7) 0.0118(8)
Cl2 0.0418(10) 0.0496(10) 0.0336(9) 0.0108(7) 0.0023(8) 0.0275(8)
O1 0.020(2) 0.029(2) 0.027(2) 0.0119(18) 0.0006(18) 0.0080(18)
O2 0.028(2) 0.041(2) 0.027(2) 0.0160(19) 0.0003(19) 0.017(2)
O3 0.052(3) 0.090(4) 0.026(3) 0.018(3) 0.001(2) 0.048(3)
O4 0.034(3) 0.033(2) 0.031(2) 0.0144(19) 0.000(2) 0.017(2)
N1 0.025(3) 0.025(2) 0.033(3) 0.014(2) 0.002(2) 0.013(2)
N2 0.024(3) 0.020(2) 0.019(3) 0.008(2) 0.001(2) 0.009(2)
N3 0.031(3) 0.026(3) 0.020(3) 0.008(2) 0.003(2) 0.009(2)
N4 0.020(3) 0.032(3) 0.022(3) 0.000(2) 0.000(2) 0.010(2)
N5 0.021(3) 0.021(2) 0.022(3) 0.010(2) 0.001(2) 0.010(2)
N6 0.030(3) 0.028(3) 0.025(3) 0.011(2) 0.007(2) 0.018(2)
C1 0.035(4) 0.025(3) 0.044(4) 0.018(3) -0.003(3) 0.012(3)
C2 0.035(4) 0.024(3) 0.071(5) 0.019(3) -0.003(4) 0.016(3)
C3 0.031(4) 0.024(3) 0.053(4) 0.007(3) 0.001(3) 0.014(3)
C4 0.024(3) 0.023(3) 0.032(3) 0.010(3) -0.001(3) 0.010(3)
C5 0.021(3) 0.021(3) 0.023(3) 0.008(2) 0.004(2) 0.007(2)
C6 0.018(3) 0.018(3) 0.017(3) 0.005(2) -0.001(2) 0.006(2)
C7 0.017(3) 0.021(3) 0.027(3) 0.007(2) 0.004(3) 0.006(2)
C8 0.020(3) 0.020(3) 0.024(3) 0.009(2) 0.003(3) 0.004(3)
C9 0.022(3) 0.022(3) 0.023(3) 0.012(2) 0.006(2) 0.012(3)
C10 0.023(3) 0.022(3) 0.024(3) 0.006(2) 0.000(3) 0.008(3)
C11 0.028(3) 0.021(3) 0.029(3) 0.005(3) 0.005(3) 0.009(3)
C12 0.050(5) 0.024(3) 0.040(4) -0.003(3) 0.008(4) 0.012(3)
C13 0.052(5) 0.033(4) 0.029(4) -0.007(3) -0.005(3) 0.010(3)
C14 0.038(4) 0.039(4) 0.021(3) 0.001(3) -0.005(3) 0.011(3)
C15 0.027(4) 0.031(3) 0.033(4) -0.001(3) -0.008(3) 0.013(3)
C16 0.019(3) 0.027(3) 0.048(4) -0.008(3) -0.008(3) 0.004(3)
C17 0.020(3) 0.024(3) 0.051(4) 0.000(3) 0.007(3) 0.005(3)
C18 0.022(3) 0.026(3) 0.036(4) 0.010(3) 0.002(3) 0.011(3)
C19 0.018(3) 0.021(3) 0.027(3) 0.003(2) -0.003(3) 0.010(2)
C20 0.043(4) 0.037(3) 0.033(4) 0.025(3) 0.012(3) 0.024(3)
C21 0.049(4) 0.034(3) 0.046(4) 0.030(3) 0.027(3) 0.029(3)
C22 0.037(4) 0.017(3) 0.055(4) 0.018(3) 0.024(3) 0.016(3)
C23 0.026(3) 0.026(3) 0.031(3) 0.011(3) 0.010(3) 0.013(3)
C24 0.026(3) 0.018(3) 0.029(3) 0.010(2) 0.007(3) 0.012(3)
C25 0.023(3) 0.029(3) 0.033(4) 0.012(3) 0.004(3) 0.012(3)
C26 0.031(4) 0.046(4) 0.031(4) 0.015(3) 0.000(3) 0.018(3)
C27 0.033(4) 0.031(3) 0.029(4) 0.008(3) -0.003(3) 0.016(3)
C28 0.028(4) 0.056(4) 0.058(5) 0.028(4) 0.009(3) 0.016(4)
C29 0.041(5) 0.100(7) 0.051(5) 0.043(5) 0.001(4) 0.025(5)
C30 0.090(7) 0.150(10) 0.095(8) 0.072(7) 0.048(6) 0.103(8)
C31 0.048(4) 0.062(4) 0.028(4) 0.018(3) 0.003(3) 0.039(4)
C32 0.059(6) 0.120(8) 0.044(5) 0.034(5) -0.002(4) 0.055(6)
C33 0.037(4) 0.045(4) 0.049(5) 0.021(3) 0.002(3) 0.021(3)
C34 0.029(4) 0.021(3) 0.049(4) 0.014(3) 0.007(3) 0.011(3)
C35 0.043(12) 0.079(14) 0.052(11) 0.033(12) -0.002(10) 0.033(11)
C35' 0.050(13) 0.108(17) 0.030(9) 0.036(12) 0.000(9) 0.042(12)
C36 0.049(5) 0.072(5) 0.085(6) 0.047(5) 0.013(5) 0.035(5)
C37 0.041(5) 0.098(7) 0.109(8) 0.042(6) -0.007(5) 0.032(5)
C38 0.045(4) 0.054(4) 0.056(5) 0.027(4) 0.019(4) 0.030(4)
C39 0.085(9) 0.090(9) 0.108(8) 0.003(7) 0.034(8) 0.042(8)
Cl3 0.0510(18) 0.0552(17) 0.145(3) 0.037(2) -0.002(2) 0.0037(14)
Cl4 0.110(3) 0.109(3) 0.151(4) -0.047(3) 0.024(3) 0.022(3)
O5 0.137(7) 0.028(3) 0.166(8) 0.022(4) 0.095(6) -0.017(4)
O6 0.19(2) 0.057(10) 0.150(19) 0.063(12) -0.071(17) 0.007(12)
O6' 0.108(9) 0.057(6) 0.061(7) 0.039(5) 0.005(6) 0.007(6)

loop_
_atom_type_symbol
_atom_type_description
_atom_type_scat_dispersion_real
_atom_type_scat_dispersion_imag
_atom_type_scat_source
C C 0.0033 0.0016 'International Tables Vol C Tables 4.2.6.8 and 6.1.1.4'
H H 0.0000 0.0000 'International Tables Vol C Tables 4.2.6.8 and 6.1.1.4'
N N 0.0061 0.0033 'International Tables Vol C Tables 4.2.6.8 and 6.1.1.4'
O O 0.0106 0.0060 'International Tables Vol C Tables 4.2.6.8 and 6.1.1.4'
Cl Cl 0.1484 0.1585 'International Tables Vol C Tables 4.2.6.8 and 6.1.1.4'
Ru Ru -1.2594 0.8363 'International Tables Vol C Tables 4.2.6.8 and 6.1.1.4'

loop_
_geom_angle_atom_site_label_1
_geom_angle_atom_site_label_2
_geom_angle_atom_site_label_3
_geom_angle
N2 Ru1 O1 95.36(18)
N2 Ru1 N1 80.72(17)
O1 Ru1 N1 87.21(18)
N2 Ru1 N3 79.85(18)
O1 Ru1 N3 90.47(18)
N1 Ru1 N3 160.12(18)
N2 Ru1 O2 175.67(19)
O1 Ru1 O2 88.91(16)
N1 Ru1 O2 98.75(17)
N3 Ru1 O2 100.95(17)
N2 Ru1 Cl1 88.07(15)
O1 Ru1 Cl1 176.47(11)
N1 Ru1 Cl1 92.55(15)
N3 Ru1 Cl1 90.95(15)
O2 Ru1 Cl1 87.65(13)
N5 Ru2 N6 80.55(18)
N5 Ru2 O4 91.29(18)
N6 Ru2 O4 89.54(18)
N5 Ru2 N4 80.92(18)
N6 Ru2 N4 161.45(18)
O4 Ru2 N4 89.98(18)
N5 Ru2 O3 179.5(2)
N6 Ru2 O3 98.9(2)
O4 Ru2 O3 88.59(17)
N4 Ru2 O3 99.6(2)
N5 Ru2 Cl2 89.85(15)
N6 Ru2 Cl2 89.42(14)
O4 Ru2 Cl2 178.32(11)
N4 Ru2 Cl2 91.42(14)
O3 Ru2 Cl2 90.25(14)
C25 O1 Ru1 126.0(4)
C27 O2 Ru1 127.3(4)
C32 O3 Ru2 126.6(5)
C34 O4 Ru2 126.3(4)
C1 N1 C5 119.0(5)
C1 N1 Ru1 126.3(4)
C5 N1 Ru1 113.3(3)
C9 N2 C6 122.6(4)
C9 N2 Ru1 119.4(4)
C6 N2 Ru1 117.6(3)
C14 N3 C10 118.5(5)
C14 N3 Ru1 127.5(4)
C10 N3 Ru1 113.5(4)
C15 N4 C19 117.4(5)
C15 N4 Ru2 128.9(4)
C19 N4 Ru2 113.1(4)
C8 N5 C7 123.1(4)
C8 N5 Ru2 119.0(3)
C7 N5 Ru2 117.7(4)
C20 N6 C24 118.1(5)
C20 N6 Ru2 126.7(4)
C24 N6 Ru2 114.5(3)
N1 C1 C2 122.2(6)
N1 C1 H1 118.9
C2 C1 H1 118.9
C3 C2 C1 119.4(5)
C3 C2 H2 120.3
C1 C2 H2 120.3
C4 C3 C2 118.9(6)
C4 C3 H3 120.6
C2 C3 H3 120.6
C3 C4 C5 120.1(5)
C3 C4 H4 120.0
C5 C4 H4 120.0
N1 C5 C4 120.4(5)
N1 C5 C6 114.6(4)
C4 C5 C6 124.5(5)
N2 C6 C7 117.5(4)
N2 C6 C5 111.6(4)
C7 C6 C5 130.8(5)
N5 C7 C6 117.9(5)
N5 C7 C19 112.2(4)
C6 C7 C19 129.9(5)
N5 C8 C9 117.4(5)
N5 C8 C24 111.8(5)
C9 C8 C24 130.2(5)
N2 C9 C8 117.7(5)
N2 C9 C10 111.7(4)
C8 C9 C10 130.5(5)
N3 C10 C11 119.9(5)
N3 C10 C9 114.7(4)
C11 C10 C9 125.1(5)
C12 C11 C10 119.8(6)
C12 C11 H11 120.1
C10 C11 H11 120.1
C13 C12 C11 119.0(6)
C13 C12 H12 120.5
C11 C12 H12 120.5
C14 C13 C12 119.4(6)
C14 C13 H13 120.3
C12 C13 H13 120.3
N3 C14 C13 122.8(6)
N3 C14 H14 118.6
C13 C14 H14 118.6
N4 C15 C16 123.6(6)
N4 C15 H15 118.2
C16 C15 H15 118.2
C15 C16 C17 119.0(6)
C15 C16 H16 120.5
C17 C16 H16 120.5
C16 C17 C18 119.3(6)
C16 C17 H17 120.4
C18 C17 H17 120.4
C17 C18 C19 119.7(6)
C17 C18 H18 120.1
C19 C18 H18 120.1
N4 C19 C18 120.9(5)
N4 C19 C7 113.8(5)
C18 C19 C7 124.6(5)
N6 C20 C21 122.8(6)
N6 C20 H20 118.6
C21 C20 H20 118.6
C20 C21 C22 119.5(5)
C20 C21 H21 120.3
C22 C21 H21 120.3
C23 C22 C21 118.7(6)
C23 C22 H22 120.6
C21 C22 H22 120.6
C22 C23 C24 120.7(6)
C22 C23 H23 119.7
C24 C23 H23 119.7
N6 C24 C23 120.1(5)
N6 C24 C8 113.0(5)
C23 C24 C8 126.1(5)
O1 C25 C26 127.4(6)
O1 C25 C28 111.9(5)
C26 C25 C28 120.7(5)
C25 C26 C27 123.7(6)
C25 C26 C29 118.2(6)
C27 C26 C29 118.1(6)
O2 C27 C26 126.3(6)
O2 C27 C31 113.0(6)
C26 C27 C31 120.7(6)
C25 C28 H28A 109.5
C25 C28 H28B 109.5
H28A C28 H28B 109.5
C25 C28 H28C 109.5
H28A C28 H28C 109.5
H28B C28 H28C 109.5
C26 C29 C30 112.2(7)
C26 C29 H29A 109.2
C30 C29 H29A 109.2
C26 C29 H29B 109.2
C30 C29 H29B 109.2
H29A C29 H29B 107.9
C29 C30 H30A 109.5
C29 C30 H30B 109.5
H30A C30 H30B 109.5
C29 C30 H30C 109.5
H30A C30 H30C 109.5
H30B C30 H30C 109.5
C27 C31 H31A 109.5
C27 C31 H31B 109.5
H31A C31 H31B 109.5
C27 C31 H31C 109.5
H31A C31 H31C 109.5
H31B C31 H31C 109.5
O3 C32 C33 126.7(6)
O3 C32 C35' 113.2(10)
C33 C32 C35' 117.7(10)
O3 C32 C35 111.6(10)
C33 C32 C35 119.2(9)
C35' C32 C35 33.9(8)
C34 C33 C32 123.3(6)
C34 C33 C36 117.8(7)
C32 C33 C36 118.7(6)
O4 C34 C33 127.3(6)
O4 C34 C38 111.4(6)
C33 C34 C38 121.3(6)
C32 C35 H35A 109.5
C32 C35 H35B 109.5
C32 C35 H35C 109.5
C32 C35' H35D 109.5
C32 C35' H35E 109.5
H35D C35' H35E 109.5
C32 C35' H35F 109.5
H35D C35' H35F 109.5
H35E C35' H35F 109.5
C37 C36 C33 114.6(6)
C37 C36 H36A 108.6
C33 C36 H36A 108.6
C37 C36 H36B 108.6
C33 C36 H36B 108.6
H36A C36 H36B 107.6
C36 C37 H37A 109.5
C36 C37 H37B 109.5
H37A C37 H37B 109.5
C36 C37 H37C 109.5
H37A C37 H37C 109.5
H37B C37 H37C 109.5
C34 C38 H38A 109.5
C34 C38 H38B 109.5
H38A C38 H38B 109.5
C34 C38 H38C 109.5
H38A C38 H38C 109.5
H38B C38 H38C 109.5
Cl4 C39 Cl3 115.7(7)
Cl4 C39 H39A 108.4
Cl3 C39 H39A 108.4
Cl4 C39 H39B 108.4
Cl3 C39 H39B 108.4
H39A C39 H39B 107.4
Cl3' C39' Cl4' 118(3)
Cl3' C39' H39P 107.9
Cl4' C39' H39P 107.7
Cl3' C39' H39Q 107.9
Cl4' C39' H39Q 108.0
H39P C39' H39Q 107.2
O7 C40 C41 115.7(17)
O7 C40 H40A 108.3
C41 C40 H40A 108.3
O7 C40 H40B 108.3
C41 C40 H40B 108.3
H40A C40 H40B 107.4
O7' C40' C41' 131(2)
O7' C40' H40C 104.5
C41' C40' H40C 104.5
O7' C40' H40D 104.5
C41' C40' H40D 104.5
H40C C40' H40D 105.7

loop_
_geom_bond_atom_site_label_1
_geom_bond_atom_site_label_2
_geom_bond_distance
Ru1 N2 1.920(4)
Ru1 O1 2.033(4)
Ru1 N1 2.040(5)
Ru1 N3 2.046(4)
Ru1 O2 2.055(4)
Ru1 Cl1 2.3833(17)
Ru2 N5 1.907(4)
Ru2 N6 2.016(5)
Ru2 O4 2.032(4)
Ru2 N4 2.035(5)
Ru2 O3 2.054(4)
Ru2 Cl2 2.3982(18)
O1 C25 1.304(6)
O2 C27 1.277(7)
O3 C32 1.278(8)
O4 C34 1.291(7)
N1 C1 1.345(7)
N1 C5 1.361(7)
N2 C9 1.369(6)
N2 C6 1.377(7)
N3 C14 1.346(7)
N3 C10 1.359(7)
N4 C15 1.353(7)
N4 C19 1.373(7)
N5 C8 1.365(7)
N5 C7 1.367(7)
N6 C20 1.357(7)
N6 C24 1.377(7)
C1 C2 1.375(9)
C1 H1 0.9500
C2 C3 1.377(9)
C2 H2 0.9500
C3 C4 1.374(7)
C3 H3 0.9500
C4 C5 1.391(8)
C4 H4 0.9500
C5 C6 1.474(7)
C6 C7 1.385(7)
C7 C19 1.477(8)
C8 C9 1.396(7)
C8 C24 1.486(7)
C9 C10 1.462(8)
C10 C11 1.401(7)
C11 C12 1.372(8)
C11 H11 0.9500
C12 C13 1.370(9)
C12 H12 0.9500
C13 C14 1.366(9)
C13 H13 0.9500
C14 H14 0.9500
C15 C16 1.372(9)
C15 H15 0.9500
C16 C17 1.374(9)
C16 H16 0.9500
C17 C18 1.381(8)
C17 H17 0.9500
C18 C19 1.397(8)
C18 H18 0.9500
C20 C21 1.359(9)
C20 H20 0.9500
C21 C22 1.390(9)
C21 H21 0.9500
C22 C23 1.366(8)
C22 H22 0.9500
C23 C24 1.389(8)
C23 H23 0.9500
C25 C26 1.401(8)
C25 C28 1.481(9)
C26 C27 1.402(9)
C26 C29 1.517(9)
C27 C31 1.502(8)
C28 H28A 0.9800
C28 H28B 0.9800
C28 H28C 0.9800
C29 C30 1.562(12)
C29 H29A 0.9900
C29 H29B 0.9900
C30 H30A 0.9800
C30 H30B 0.9800
C30 H30C 0.9800
C31 H31A 0.9800
C31 H31B 0.9800
C31 H31C 0.9800
C32 C33 1.405(11)
C32 C35' 1.530(17)
C32 C35 1.608(19)
C33 C34 1.395(9)
C33 C36 1.547(9)
C34 C38 1.477(9)
C35 H35A 0.9800
C35 H35B 0.9800
C35 H35C 0.9800
C35' H35D 0.9800
C35' H35E 0.9800
C35' H35F 0.9800
C36 C37 1.481(12)
C36 H36A 0.9900
C36 H36B 0.9900
C37 H37A 0.9800
C37 H37B 0.9800
C37 H37C 0.9800
C38 H38A 0.9800
C38 H38B 0.9800
C38 H38C 0.9800
C39 Cl4 1.688(11)
C39 Cl3 1.760(13)
C39 H39A 0.9900
C39 H39B 0.9900
C39' Cl3' 1.76(2)
C39' Cl4' 1.77(2)
C39' H39P 0.9900
C39' H39Q 0.9900
O7 C40 1.425(16)
C40 C41 1.477(18)
C40 H40A 0.9900
C40 H40B 0.9900
C41 H41A 0.9800
C41 H41B 0.9800
C41 H41C 0.9800
O7' C40' 1.27(2)
C40' C41' 1.429(16)
C40' H40C 0.9900
C40' H40D 0.9900
C41' H41D 0.9800
C41' H41E 0.9800
C41' H41F 0.9800

loop_
_geom_torsion_atom_site_label_1
_geom_torsion_atom_site_label_2
_geom_torsion_atom_site_label_3
_geom_torsion_atom_site_label_4
_geom_torsion
N2 Ru1 O1 C25 -175.4(4)
N1 Ru1 O1 C25 -95.0(4)
N3 Ru1 O1 C25 104.8(4)
O2 Ru1 O1 C25 3.8(4)
Cl1 Ru1 O1 C25 -9(2)
N2 Ru1 O2 C27 162(2)
O1 Ru1 O2 C27 -7.2(5)
N1 Ru1 O2 C27 79.8(5)
N3 Ru1 O2 C27 -97.4(5)
Cl1 Ru1 O2 C27 172.0(5)
N5 Ru2 O3 C32 -68(22)
N6 Ru2 O3 C32 -79.4(8)
O4 Ru2 O3 C32 10.0(8)
N4 Ru2 O3 C32 99.7(8)
Cl2 Ru2 O3 C32 -168.8(7)
N5 Ru2 O4 C34 169.2(5)
N6 Ru2 O4 C34 88.6(5)
N4 Ru2 O4 C34 -109.9(5)
O3 Ru2 O4 C34 -10.3(5)
Cl2 Ru2 O4 C34 37(4)
N2 Ru1 N1 C1 163.3(6)
O1 Ru1 N1 C1 67.4(5)
N3 Ru1 N1 C1 151.1(6)
O2 Ru1 N1 C1 -21.0(6)
Cl1 Ru1 N1 C1 -109.0(5)
N2 Ru1 N1 C5 -2.5(4)
O1 Ru1 N1 C5 -98.4(4)
N3 Ru1 N1 C5 -14.7(8)
O2 Ru1 N1 C5 173.1(4)
Cl1 Ru1 N1 C5 85.1(4)
O1 Ru1 N2 C9 -89.2(4)
N1 Ru1 N2 C9 -175.5(5)
N3 Ru1 N2 C9 0.3(4)
O2 Ru1 N2 C9 101(2)
Cl1 Ru1 N2 C9 91.6(4)
O1 Ru1 N2 C6 97.4(4)
N1 Ru1 N2 C6 11.1(4)
N3 Ru1 N2 C6 -173.1(4)
O2 Ru1 N2 C6 -72(2)
Cl1 Ru1 N2 C6 -81.8(4)
N2 Ru1 N3 C14 177.3(6)
O1 Ru1 N3 C14 -87.4(5)
N1 Ru1 N3 C14 -170.4(6)
O2 Ru1 N3 C14 1.6(6)
Cl1 Ru1 N3 C14 89.4(5)
N2 Ru1 N3 C10 5.2(4)
O1 Ru1 N3 C10 100.6(4)
N1 Ru1 N3 C10 17.5(9)
O2 Ru1 N3 C10 -170.4(4)
Cl1 Ru1 N3 C10 -82.6(4)
N5 Ru2 N4 C15 165.5(5)
N6 Ru2 N4 C15 162.7(6)
O4 Ru2 N4 C15 74.1(5)
O3 Ru2 N4 C15 -14.4(5)
Cl2 Ru2 N4 C15 -104.9(5)
N5 Ru2 N4 C19 -5.9(4)
N6 Ru2 N4 C19 -8.7(8)
O4 Ru2 N4 C19 -97.2(4)
O3 Ru2 N4 C19 174.2(4)
Cl2 Ru2 N4 C19 83.7(4)
N6 Ru2 N5 C8 9.1(4)
O4 Ru2 N5 C8 -80.2(4)
N4 Ru2 N5 C8 -170.0(5)
O3 Ru2 N5 C8 -3(22)
Cl2 Ru2 N5 C8 98.6(4)
N6 Ru2 N5 C7 -167.8(4)
O4 Ru2 N5 C7 102.9(4)
N4 Ru2 N5 C7 13.1(4)
O3 Ru2 N5 C7 -180(100)
Cl2 Ru2 N5 C7 -78.4(4)
N5 Ru2 N6 C20 166.5(5)
O4 Ru2 N6 C20 -102.2(5)
N4 Ru2 N6 C20 169.2(5)
O3 Ru2 N6 C20 -13.7(5)
Cl2 Ru2 N6 C20 76.5(5)
N5 Ru2 N6 C24 -4.2(4)
O4 Ru2 N6 C24 87.2(4)
N4 Ru2 N6 C24 -1.4(8)
O3 Ru2 N6 C24 175.7(4)
Cl2 Ru2 N6 C24 -94.1(4)
C5 N1 C1 C2 0.6(10)
Ru1 N1 C1 C2 -164.6(5)
N1 C1 C2 C3 -0.1(11)
C1 C2 C3 C4 -0.1(11)
C2 C3 C4 C5 -0.1(10)
C1 N1 C5 C4 -0.8(9)
Ru1 N1 C5 C4 166.2(4)
C1 N1 C5 C6 -172.7(5)
Ru1 N1 C5 C6 -5.7(6)
C3 C4 C5 N1 0.5(9)
C3 C4 C5 C6 171.6(6)
C9 N2 C6 C7 -6.9(8)
Ru1 N2 C6 C7 166.3(4)
C9 N2 C6 C5 169.9(5)
Ru1 N2 C6 C5 -16.9(6)
N1 C5 C6 N2 14.3(7)
C4 C5 C6 N2 -157.3(6)
N1 C5 C6 C7 -169.5(6)
C4 C5 C6 C7 19.0(10)
C8 N5 C7 C6 -10.8(8)
Ru2 N5 C7 C6 166.0(4)
C8 N5 C7 C19 166.0(5)
Ru2 N5 C7 C19 -17.2(6)
N2 C6 C7 N5 17.4(8)
C5 C6 C7 N5 -158.6(6)
N2 C6 C7 C19 -158.7(6)
C5 C6 C7 C19 25.3(11)
C7 N5 C8 C9 -7.0(8)
Ru2 N5 C8 C9 176.3(4)
C7 N5 C8 C24 165.0(5)
Ru2 N5 C8 C24 -11.8(6)
C6 N2 C9 C8 -10.9(8)
Ru1 N2 C9 C8 176.1(4)
C6 N2 C9 C10 167.7(5)
Ru1 N2 C9 C10 -5.3(7)
N5 C8 C9 N2 17.5(8)
C24 C8 C9 N2 -152.7(6)
N5 C8 C9 C10 -160.7(6)
C24 C8 C9 C10 29.1(10)
C14 N3 C10 C11 -7.3(9)
Ru1 N3 C10 C11 165.5(5)
C14 N3 C10 C9 177.6(6)
Ru1 N3 C10 C9 -9.5(7)
N2 C9 C10 N3 9.7(7)
C8 C9 C10 N3 -172.0(6)
N2 C9 C10 C11 -165.1(6)
C8 C9 C10 C11 13.2(11)
N3 C10 C11 C12 8.6(10)
C9 C10 C11 C12 -176.9(6)
C10 C11 C12 C13 -5.1(10)
C11 C12 C13 C14 0.6(11)
C10 N3 C14 C13 2.8(10)
Ru1 N3 C14 C13 -168.9(6)
C12 C13 C14 N3 0.6(12)
C19 N4 C15 C16 1.9(9)
Ru2 N4 C15 C16 -169.1(5)
N4 C15 C16 C17 -0.4(10)
C15 C16 C17 C18 -0.4(10)
C16 C17 C18 C19 -0.4(9)
C15 N4 C19 C18 -2.6(8)
Ru2 N4 C19 C18 169.8(4)
C15 N4 C19 C7 -173.9(5)
Ru2 N4 C19 C7 -1.5(6)
C17 C18 C19 N4 1.9(9)
C17 C18 C19 C7 172.2(6)
N5 C7 C19 N4 11.5(7)
C6 C7 C19 N4 -172.2(6)
N5 C7 C19 C18 -159.3(5)
C6 C7 C19 C18 16.9(10)
C24 N6 C20 C21 1.1(9)
Ru2 N6 C20 C21 -169.2(5)
N6 C20 C21 C22 -1.3(9)
C20 C21 C22 C23 2.0(9)
C21 C22 C23 C24 -2.5(9)
C20 N6 C24 C23 -1.5(8)
Ru2 N6 C24 C23 170.0(4)
C20 N6 C24 C8 -172.2(5)
Ru2 N6 C24 C8 -0.7(6)
C22 C23 C24 N6 2.3(8)
C22 C23 C24 C8 171.7(6)
N5 C8 C24 N6 7.6(7)
C9 C8 C24 N6 178.2(6)
N5 C8 C24 C23 -162.5(5)
C9 C8 C24 C23 8.2(10)
Ru1 O1 C25 C26 -0.4(8)
Ru1 O1 C25 C28 178.5(4)
O1 C25 C26 C27 -2.2(10)
C28 C25 C26 C27 179.0(6)
O1 C25 C26 C29 175.4(6)
C28 C25 C26 C29 -3.4(9)
Ru1 O2 C27 C26 7.2(9)
Ru1 O2 C27 C31 -175.3(4)
C25 C26 C27 O2 -1.5(10)
C29 C26 C27 O2 -179.2(6)
C25 C26 C27 C31 -178.9(6)
C29 C26 C27 C31 3.5(10)
C25 C26 C29 C30 -90.1(8)
C27 C26 C29 C30 87.7(8)
Ru2 O3 C32 C33 -5.6(14)
Ru2 O3 C32 C35' -167.3(10)
Ru2 O3 C32 C35 156.0(9)
O3 C32 C33 C34 -2.8(15)
C35' C32 C33 C34 158.2(11)
C35 C32 C33 C34 -163.2(10)
O3 C32 C33 C36 -176.8(9)
C35' C32 C33 C36 -15.8(15)
C35 C32 C33 C36 22.8(14)
Ru2 O4 C34 C33 6.5(9)
Ru2 O4 C34 C38 -173.2(4)
C32 C33 C34 O4 2.4(12)
C36 C33 C34 O4 176.4(6)
C32 C33 C34 C38 -177.9(8)
C36 C33 C34 C38 -3.9(10)
C34 C33 C36 C37 -86.1(10)
C32 C33 C36 C37 88.2(10)
